data_7704665
loop_
_publ_author_name
'Yu, Yuan-Hsiang'
'Wang, Wun-Shiuan'
'Hu, Yu-Chung'
'Lin, Xiao-Yuan'
'Tsai, Chih-Hung'
'Shih, Chun-Jyun'
'Huang, Wei-Chih'
'Peng, Shie-Ming'
'Lee, Gene-Hsiang'

_publ_section_title
;
 A frontier Zn- and N-rich complex grafted onto reduced graphene oxide for
 the electrocatalysis of dye-sensitized solar cells.
;
_journal_issue 26
_journal_name_full 'Dalton transactions (Cambridge, England : 2003)'
_journal_page_first 9035
_journal_page_last 9047
_journal_paper_doi 10.1039/d0dt01191f
_journal_volume 49
_journal_year 2020
_chemical_formula_sum 'C10 H20.5 B1.5 F6 N8 O0.5 Zn'
_chemical_formula_weight 456.43
_space_group_crystal_system monoclinic
_space_group_IT_number 15
_space_group_name_Hall '-C 2yc'
_space_group_name_H-M_alt 'C 1 2/c 1'
_atom_sites_solution_hydrogens mixed
_audit_creation_method SHELXL-2014/7
_audit_update_record
;
2019-10-21 deposited with the CCDC.	2020-06-11 downloaded from the CCDC.
;
_cell_angle_alpha 90
_cell_angle_beta 127.9356(8)
_cell_angle_gamma 90
_cell_formula_units_Z 8
_cell_length_a 25.4632(6)
_cell_length_b 10.9818(3)
_cell_length_c 15.7522(4)
_cell_measurement_reflns_used 9827
_cell_measurement_temperature 150(2)
_cell_measurement_theta_max 27.49
_cell_measurement_theta_min 3.03
_cell_volume 3474.09(16)
_computing_cell_refinement 'Bruker SAINT'
_computing_data_collection 'Bruker APEX3'
_computing_data_reduction 'Bruker SAINT'
_computing_molecular_graphics 'Bruker SHELXTL'
_computing_publication_material 'Bruker SHELXTL'
_computing_structure_refinement 'SHELXL-2014/7 (Sheldrick, 2014)'
_computing_structure_solution 'SHELXS-97 (Sheldrick 2008)'
_diffrn_ambient_temperature 150(2)
_diffrn_measured_fraction_theta_full 0.998
_diffrn_measured_fraction_theta_max 0.998
_diffrn_measurement_device_type 'Bruker D8 VENTURE'
_diffrn_measurement_method '\f and \w scans'
_diffrn_radiation_type MoK\a
_diffrn_radiation_wavelength 0.71073
_diffrn_reflns_av_R_equivalents 0.0185
_diffrn_reflns_av_unetI/netI 0.0166
_diffrn_reflns_Laue_measured_fraction_full 0.998
_diffrn_reflns_Laue_measured_fraction_max 0.998
_diffrn_reflns_limit_h_max 32
_diffrn_reflns_limit_h_min -32
_diffrn_reflns_limit_k_max 14
_diffrn_reflns_limit_k_min -14
_diffrn_reflns_limit_l_max 20
_diffrn_reflns_limit_l_min -19
_diffrn_reflns_number 13171
_diffrn_reflns_point_group_measured_fraction_full 0.998
_diffrn_reflns_point_group_measured_fraction_max 0.998
_diffrn_reflns_theta_full 25.242
_diffrn_reflns_theta_max 27.492
_diffrn_reflns_theta_min 2.028
_exptl_absorpt_coefficient_mu 1.492
_exptl_absorpt_correction_T_max 0.7456
_exptl_absorpt_correction_T_min 0.7108
_exptl_absorpt_correction_type multi-scan
_exptl_absorpt_process_details 'SADABS (Bruker, 2016)'
_exptl_crystal_colour yellow
_exptl_crystal_density_diffrn 1.745
_exptl_crystal_description block
_exptl_crystal_F_000 1856
_exptl_crystal_size_max 0.128
_exptl_crystal_size_mid 0.088
_exptl_crystal_size_min 0.057
_refine_diff_density_max 0.374
_refine_diff_density_min -0.310
_refine_diff_density_rms 0.054
_refine_ls_extinction_method none
_refine_ls_goodness_of_fit_ref 1.076
_refine_ls_hydrogen_treatment mixed
_refine_ls_matrix_type full
_refine_ls_number_parameters 299
_refine_ls_number_reflns 3965
_refine_ls_number_restraints 20
_refine_ls_restrained_S_all 1.095
_refine_ls_R_factor_all 0.0295
_refine_ls_R_factor_gt 0.0233
_refine_ls_shift/su_max 0.002
_refine_ls_shift/su_mean 0.000
_refine_ls_structure_factor_coef Fsqd
_refine_ls_weighting_details 'w=1/[\s^2^(Fo^2^)+(0.0227P)^2^+5.6897P] where P=(Fo^2^+2Fc^2^)/3'
_refine_ls_weighting_scheme calc
_refine_ls_wR_factor_gt 0.0557
_refine_ls_wR_factor_ref 0.0606
_reflns_Friedel_coverage 0.000
_reflns_number_gt 3517
_reflns_number_total 3965
_reflns_threshold_expression 'I > 2\s(I)'
_cod_data_source_file d0dt01191f2.cif
_cod_data_source_block ic18273
_cod_depositor_comments 'Adding full bibliography for 7704665.cif.'
_cod_original_sg_symbol_H-M 'C 2/c'
_cod_original_formula_sum 'C10 H20.50 B1.50 F6 N8 O0.50 Zn'
_cod_database_code 7704665
_shelx_shelxl_version_number 2014/7
_shelx_space_group_comment
; 
The symmetry employed for this shelxl refinement is uniquely defined 
by the following loop, which should always be used as a source of 
symmetry information in preference to the above space-group names. 
They are only intended as comments. 
;
_shelx_estimated_absorpt_t_min 0.832
_shelx_estimated_absorpt_t_max 0.920

loop_
_space_group_symop_operation_xyz
'x, y, z'
'-x, y, -z+1/2'
'x+1/2, y+1/2, z'
'-x+1/2, y+1/2, -z+1/2'
'-x, -y, -z'
'x, -y, z-1/2'
'-x+1/2, -y+1/2, -z'
'x+1/2, -y+1/2, z-1/2'

loop_
_atom_site_label
_atom_site_type_symbol
_atom_site_fract_x
_atom_site_fract_y
_atom_site_fract_z
_atom_site_U_iso_or_equiv
_atom_site_adp_type
_atom_site_occupancy
_atom_site_site_symmetry_order
_atom_site_calc_flag
_atom_site_refinement_flags_posn
_atom_site_refinement_flags_adp
_atom_site_refinement_flags_occupancy
_atom_site_disorder_assembly
_atom_site_disorder_group
Zn Zn 0.58250(2) 0.48967(2) 0.38263(2) 0.01377(6) Uani 1 1 d . . . . .
O1 O 0.5000 0.54426(14) 0.2500 0.0148(3) Uani 1 2 d DS T P . .
H1 H 0.5000 0.6189(9) 0.2500 0.032(9) Uiso 1 2 d DS . P . .
N1 N 0.58016(7) 0.30366(12) 0.41417(11) 0.0173(3) Uani 1 1 d . . . . .
N2 N 0.58690(9) 0.21669(14) 0.35946(13) 0.0269(3) Uani 1 1 d . . . . .
H2 H 0.5759(11) 0.147(2) 0.3590(18) 0.032(6) Uiso 1 1 d . . . . .
N3 N 0.64550(7) 0.33092(13) 0.30624(12) 0.0186(3) Uani 1 1 d . . . . .
H3 H 0.6796(10) 0.2880(18) 0.3352(16) 0.018(5) Uiso 1 1 d . . . . .
N4 N 0.65520(7) 0.43079(12) 0.36889(11) 0.0161(3) Uani 1 1 d . . . . .
N5 N 0.66074(7) 0.61509(12) 0.47709(11) 0.0153(3) Uani 1 1 d . . . . .
N6 N 0.65800(7) 0.70326(13) 0.53603(12) 0.0186(3) Uani 1 1 d . . . . .
H6 H 0.6930(10) 0.7065(18) 0.6022(17) 0.019(5) Uiso 1 1 d . . . . .
N7 N 0.58172(7) 0.59885(13) 0.56093(12) 0.0185(3) Uani 1 1 d . . . . .
H7 H 0.6071(10) 0.5937(18) 0.6284(18) 0.021(5) Uiso 1 1 d . . . . .
N8 N 0.57713(7) 0.49193(12) 0.51038(11) 0.0159(3) Uani 1 1 d . . . . .
C1 C 0.58634(8) 0.26282(16) 0.27249(13) 0.0196(3) Uani 1 1 d . . . . .
H1A H 0.5470 0.3162 0.2264 0.024 Uiso 1 1 calc R U . . .
H1B H 0.5809 0.1931 0.2278 0.024 Uiso 1 1 calc R U . . .
C2 C 0.71198(8) 0.48398(15) 0.42964(13) 0.0165(3) Uani 1 1 d . . . . .
C3 C 0.71659(8) 0.58386(15) 0.49844(13) 0.0167(3) Uani 1 1 d . . . . .
C4 C 0.59557(8) 0.70399(15) 0.52081(14) 0.0194(3) Uani 1 1 d . . . . .
H4A H 0.5588 0.7118 0.4428 0.023 Uiso 1 1 calc R U . . .
H4B H 0.5948 0.7777 0.5562 0.023 Uiso 1 1 calc R U . . .
C5 C 0.57977(8) 0.38791(15) 0.55056(13) 0.0174(3) Uani 1 1 d . . . . .
C6 C 0.57902(8) 0.27903(15) 0.49326(13) 0.0179(3) Uani 1 1 d . . . . .
C7 C 0.77123(9) 0.44610(18) 0.43789(15) 0.0241(4) Uani 1 1 d . . . . .
H7C H 0.7950 0.3811 0.4915 0.036 Uiso 1 1 calc R U . . .
H7D H 0.8010 0.5160 0.4597 0.036 Uiso 1 1 calc R U . . .
H7E H 0.7567 0.4162 0.3678 0.036 Uiso 1 1 calc R U . . .
C8 C 0.78332(8) 0.63320(17) 0.58958(14) 0.0232(4) Uani 1 1 d . . . . .
H8A H 0.7774 0.7081 0.6166 0.035 Uiso 1 1 calc R U . . .
H8B H 0.8093 0.6510 0.5642 0.035 Uiso 1 1 calc R U . . .
H8C H 0.8070 0.5728 0.6476 0.035 Uiso 1 1 calc R U . . .
C9 C 0.58749(9) 0.37552(17) 0.65201(14) 0.0233(4) Uani 1 1 d . . . . .
H9A H 0.6337 0.3928 0.7138 0.035 Uiso 1 1 calc R U . . .
H9B H 0.5760 0.2924 0.6577 0.035 Uiso 1 1 calc R U . . .
H9C H 0.5578 0.4333 0.6512 0.035 Uiso 1 1 calc R U . . .
C10 C 0.58111(11) 0.15349(17) 0.53198(17) 0.0299(4) Uani 1 1 d . . . . .
H10A H 0.5731 0.0937 0.4790 0.045 Uiso 1 1 calc R U . . .
H10B H 0.5466 0.1455 0.5414 0.045 Uiso 1 1 calc R U . . .
H10C H 0.6249 0.1389 0.6009 0.045 Uiso 1 1 calc R U . . .
B1 B 0.74063(10) 0.88456(19) 0.78651(16) 0.0228(4) Uani 1 1 d . . . . .
F1 F 0.76222(6) 0.79190(11) 0.75403(10) 0.0345(3) Uani 1 1 d . . . . .
F2 F 0.77474(6) 0.99093(10) 0.80305(9) 0.0286(2) Uani 1 1 d . . . . .
F3 F 0.67262(6) 0.90141(11) 0.70897(10) 0.0377(3) Uani 1 1 d . . . . .
F4 F 0.75308(6) 0.84869(10) 0.88263(9) 0.0337(3) Uani 1 1 d . . . . .
B2 B 0.5070(5) -0.0884(4) 0.2494(7) 0.0391(17) Uani 0.5 1 d D . P . .
F5 F 0.4874(3) -0.20589(19) 0.2559(5) 0.0544(14) Uani 0.5 1 d D . P A .
F6 F 0.5162(5) -0.0190(6) 0.3257(6) 0.0429(12) Uani 0.198(4) 1 d D . P A 1
F7 F 0.4505(10) -0.040(2) 0.1559(14) 0.091(3) Uani 0.198(4) 1 d D U P A 1
F8 F 0.5367(8) -0.0325(13) 0.2105(13) 0.088(2) Uani 0.198(4) 1 d D U P A 1
F6' F 0.5654(4) -0.0471(8) 0.3500(5) 0.0429(12) Uani 0.302(4) 1 d D . P A 2
F7' F 0.4460(5) -0.0316(11) 0.1996(10) 0.091(3) Uani 0.302(4) 1 d D . P A 2
F8' F 0.5227(4) -0.0936(9) 0.1804(7) 0.088(2) Uani 0.302(4) 1 d D . P A 2

loop_
_atom_site_aniso_label
_atom_site_aniso_U_11
_atom_site_aniso_U_22
_atom_site_aniso_U_33
_atom_site_aniso_U_23
_atom_site_aniso_U_13
_atom_site_aniso_U_12
Zn 0.01282(9) 0.01601(10) 0.01081(10) -0.00051(7) 0.00642(8) -0.00011(7)
O1 0.0138(7) 0.0133(8) 0.0118(8) 0.000 0.0050(7) 0.000
N1 0.0189(7) 0.0165(7) 0.0163(7) -0.0015(5) 0.0108(6) -0.0006(5)
N2 0.0468(10) 0.0148(7) 0.0306(9) -0.0039(6) 0.0296(8) -0.0033(7)
N3 0.0172(7) 0.0208(7) 0.0171(7) -0.0020(6) 0.0102(6) 0.0034(6)
N4 0.0175(6) 0.0178(7) 0.0119(6) 0.0009(5) 0.0085(6) 0.0023(5)
N5 0.0174(6) 0.0138(6) 0.0133(7) 0.0003(5) 0.0087(6) -0.0011(5)
N6 0.0185(7) 0.0178(7) 0.0157(7) -0.0050(6) 0.0086(7) -0.0028(5)
N7 0.0195(7) 0.0219(7) 0.0138(7) -0.0037(6) 0.0101(6) -0.0001(6)
N8 0.0139(6) 0.0202(7) 0.0122(6) -0.0026(5) 0.0072(6) -0.0006(5)
C1 0.0205(8) 0.0214(8) 0.0156(8) -0.0036(6) 0.0104(7) -0.0004(6)
C2 0.0161(7) 0.0191(8) 0.0136(8) 0.0050(6) 0.0088(7) 0.0021(6)
C3 0.0170(8) 0.0176(8) 0.0137(8) 0.0030(6) 0.0085(7) -0.0015(6)
C4 0.0198(8) 0.0181(8) 0.0178(8) -0.0022(6) 0.0103(7) 0.0016(6)
C5 0.0128(7) 0.0245(8) 0.0138(8) 0.0007(6) 0.0077(6) -0.0006(6)
C6 0.0159(7) 0.0189(8) 0.0176(8) 0.0013(6) 0.0096(7) -0.0008(6)
C7 0.0185(8) 0.0301(9) 0.0251(9) -0.0009(7) 0.0141(8) -0.0001(7)
C8 0.0171(8) 0.0257(9) 0.0208(9) -0.0007(7) 0.0087(7) -0.0047(7)
C9 0.0258(9) 0.0296(9) 0.0183(9) 0.0019(7) 0.0156(8) 0.0005(7)
C10 0.0443(11) 0.0218(9) 0.0345(11) 0.0028(8) 0.0298(10) -0.0019(8)
B1 0.0225(9) 0.0240(10) 0.0202(10) -0.0046(8) 0.0122(8) -0.0053(8)
F1 0.0337(6) 0.0348(6) 0.0323(6) -0.0144(5) 0.0190(5) -0.0029(5)
F2 0.0314(6) 0.0267(6) 0.0254(6) -0.0033(4) 0.0163(5) -0.0097(4)
F3 0.0221(5) 0.0413(7) 0.0345(7) -0.0081(5) 0.0098(5) -0.0038(5)
F4 0.0487(7) 0.0293(6) 0.0267(6) -0.0058(5) 0.0249(6) -0.0132(5)
B2 0.036(4) 0.0246(18) 0.057(3) -0.011(4) 0.028(3) -0.008(3)
F5 0.084(4) 0.0145(9) 0.0388(18) 0.0023(13) 0.024(2) -0.0021(14)
F6 0.055(3) 0.029(2) 0.029(2) -0.0172(17) 0.017(2) -0.010(2)
F7 0.087(5) 0.061(4) 0.139(7) 0.046(5) 0.077(5) 0.030(3)
F8 0.094(4) 0.110(6) 0.093(4) -0.030(4) 0.073(4) -0.020(4)
F6' 0.055(3) 0.029(2) 0.029(2) -0.0172(17) 0.017(2) -0.010(2)
F7' 0.087(5) 0.061(4) 0.139(7) 0.046(5) 0.077(5) 0.030(3)
F8' 0.094(4) 0.110(6) 0.093(4) -0.030(4) 0.073(4) -0.020(4)

loop_
_atom_type_symbol
_atom_type_description
_atom_type_scat_dispersion_real
_atom_type_scat_dispersion_imag
_atom_type_scat_source
C C 0.0033 0.0016 'International Tables Vol C Tables 4.2.6.8 and 6.1.1.4'
H H 0.0000 0.0000 'International Tables Vol C Tables 4.2.6.8 and 6.1.1.4'
B B 0.0013 0.0007 'International Tables Vol C Tables 4.2.6.8 and 6.1.1.4'
N N 0.0061 0.0033 'International Tables Vol C Tables 4.2.6.8 and 6.1.1.4'
F F 0.0171 0.0103 'International Tables Vol C Tables 4.2.6.8 and 6.1.1.4'
Zn Zn 0.2839 1.4301 'International Tables Vol C Tables 4.2.6.8 and 6.1.1.4'
O O 0.0106 0.0060 'International Tables Vol C Tables 4.2.6.8 and 6.1.1.4'

loop_
_geom_angle_atom_site_label_1
_geom_angle_atom_site_label_2
_geom_angle_atom_site_label_3
_geom_angle
_geom_angle_site_symmetry_1
_geom_angle_site_symmetry_3
_geom_angle_publ_flag
O1 Zn N4 115.23(4) . . ?
O1 Zn N8 111.36(4) . . ?
N4 Zn N8 133.27(5) . . ?
O1 Zn N5 119.21(6) . . ?
N4 Zn N5 76.27(5) . . ?
N8 Zn N5 84.60(5) . . ?
O1 Zn N1 112.64(6) . . ?
N4 Zn N1 83.12(5) . . ?
N8 Zn N1 76.00(5) . . ?
N5 Zn N1 128.15(5) . . ?
Zn O1 Zn 143.89(9) . 2_655 ?
C6 N1 N2 123.21(15) . . ?
C6 N1 Zn 116.73(11) . . ?
N2 N1 Zn 119.69(11) . . ?
N1 N2 C1 114.76(14) . . ?
N4 N3 C1 110.84(12) . . ?
C2 N4 N3 120.99(14) . . ?
C2 N4 Zn 116.41(11) . . ?
N3 N4 Zn 122.26(10) . . ?
C3 N5 N6 121.15(14) . . ?
C3 N5 Zn 115.00(11) . . ?
N6 N5 Zn 121.32(10) . . ?
N5 N6 C4 113.41(13) . . ?
N8 N7 C4 112.31(13) . . ?
C5 N8 N7 120.66(14) . . ?
C5 N8 Zn 116.50(11) . . ?
N7 N8 Zn 121.99(10) . . ?
N2 C1 N3 115.21(14) . . ?
N4 C2 C7 123.62(15) . . ?
N4 C2 C3 115.15(14) . . ?
C7 C2 C3 121.13(15) . . ?
N5 C3 C2 115.04(14) . . ?
N5 C3 C8 124.95(15) . . ?
C2 C3 C8 119.84(14) . . ?
N6 C4 N7 117.05(14) . . ?
N8 C5 C6 115.89(14) . . ?
N8 C5 C9 122.70(15) . . ?
C6 C5 C9 121.30(15) . . ?
N1 C6 C5 114.59(14) . . ?
N1 C6 C10 124.74(16) . . ?
C5 C6 C10 120.56(15) . . ?
F2 B1 F3 110.68(16) . . ?
F2 B1 F1 110.00(15) . . ?
F3 B1 F1 109.54(15) . . ?
F2 B1 F4 109.64(15) . . ?
F3 B1 F4 108.68(15) . . ?
F1 B1 F4 108.25(16) . . ?
B2 B2 F7' 126(2) 2_655 2_655 ?
B2 B2 F6 98(2) 2_655 2_655 ?
B2 B2 F7 95(3) 2_655 2_655 ?
F6 B2 F7 115.0(13) 2_655 2_655 ?
B2 B2 F5 98.6(4) 2_655 2_655 ?
F7' B2 F5 118.8(10) 2_655 2_655 ?
F6 B2 F5 124.5(8) 2_655 2_655 ?
F7 B2 F5 115.6(15) 2_655 2_655 ?
B2 B2 F6 66(2) 2_655 . ?
F6 B2 F6 103.4(8) 2_655 . ?
F7 B2 F6 32.9(10) 2_655 . ?
F5 B2 F6 131.6(7) 2_655 . ?
B2 B2 F8' 144(3) 2_655 . ?
F7' B2 F8' 83.7(8) 2_655 . ?
F5 B2 F8' 79.2(6) 2_655 . ?
B2 B2 F8 147(2) 2_655 . ?
F6 B2 F8 50.0(8) 2_655 . ?
F7 B2 F8 91.7(12) 2_655 . ?
F5 B2 F8 107.6(8) 2_655 . ?
F6 B2 F8 108.0(7) . . ?
B2 B2 F7 70(3) 2_655 . ?
F6 B2 F7 32.4(10) 2_655 . ?
F7 B2 F7 130(2) 2_655 . ?
F5 B2 F7 113.3(13) 2_655 . ?
F6 B2 F7 103.4(12) . . ?
F8 B2 F7 81.4(13) . . ?
B2 B2 F7' 41.1(19) 2_655 . ?
F7' B2 F7' 118.7(12) 2_655 . ?
F5 B2 F7' 122.5(9) 2_655 . ?
F8' B2 F7' 110.0(9) . . ?
B2 B2 F5 66.3(3) 2_655 . ?
F7' B2 F5 136.0(10) 2_655 . ?
F6 B2 F5 131.6(8) 2_655 . ?
F7 B2 F5 112.0(13) 2_655 . ?
F5 B2 F5 32.6(3) 2_655 . ?
F6 B2 F5 109.6(6) . . ?
F8' B2 F5 108.0(6) . . ?
F8 B2 F5 139.2(8) . . ?
F7 B2 F5 104.3(13) . . ?
F7' B2 F5 97.4(7) . . ?
B2 B2 F6' 109(3) 2_655 . ?
F7' B2 F6' 27.3(7) 2_655 . ?
F5 B2 F6' 107.8(7) 2_655 . ?
F8' B2 F6' 106.4(7) . . ?
F7' B2 F6' 121.7(8) . . ?
F5 B2 F6' 112.6(7) . . ?
F5 F5 B2 81.1(4) 2_655 2_655 ?
F5 F5 B2 66.2(3) 2_655 . ?
B2 F5 B2 15.1(6) 2_655 . ?
F5 F5 F8' 126.2(6) 2_655 2_655 ?
B2 F5 F8' 52.0(4) 2_655 2_655 ?
B2 F5 F8' 64.5(4) . 2_655 ?
F7 F6 F8 154(2) 2_655 2_655 ?
F7 F6 B2 86.7(12) 2_655 2_655 ?
F8 F6 B2 72.7(8) 2_655 2_655 ?
F7 F6 B2 72.4(14) 2_655 . ?
F8 F6 B2 88.6(9) 2_655 . ?
B2 F6 B2 16.2(7) 2_655 . ?
F6 F7 B2 74.7(13) 2_655 2_655 ?
F6 F7 B2 60.9(10) 2_655 . ?
B2 F7 B2 15.5(7) 2_655 . ?
F6 F8 B2 57.3(7) 2_655 . ?
F6 F8 B2 50.9(5) 2_655 2_655 ?
B2 F8 B2 6.9(5) . 2_655 ?
F7' F6' B2 51.1(10) 2_655 . ?
F7' F6' B2 60.7(11) 2_655 2_655 ?
B2 F6' B2 12.8(5) . 2_655 ?
F6' F7' B2 101.5(13) 2_655 2_655 ?
F6' F7' B2 94.4(15) 2_655 . ?
B2 F7' B2 12.4(6) 2_655 . ?
F6' F7' F8' 141.1(16) 2_655 2_655 ?
B2 F7' F8' 54.2(6) 2_655 2_655 ?
B2 F7' F8' 65.8(6) . 2_655 ?
B2 F8' F7' 42.1(5) . 2_655 ?
B2 F8' B2 7.5(7) . 2_655 ?
F7' F8' B2 48.7(4) 2_655 2_655 ?
B2 F8' F5 48.7(3) . 2_655 ?
F7' F8' F5 76.7(5) 2_655 2_655 ?
B2 F8' F5 49.1(3) 2_655 2_655 ?

loop_
_geom_bond_atom_site_label_1
_geom_bond_atom_site_label_2
_geom_bond_distance
_geom_bond_site_symmetry_2
_geom_bond_publ_flag
Zn O1 1.9342(5) . ?
Zn N4 2.0938(13) . ?
Zn N8 2.0994(13) . ?
Zn N5 2.1060(13) . ?
Zn N1 2.1117(14) . ?
O1 Zn 1.9342(5) 2_655 ?
N1 C6 1.293(2) . ?
N1 N2 1.366(2) . ?
N2 C1 1.452(2) . ?
N3 N4 1.3921(19) . ?
N3 C1 1.458(2) . ?
N4 C2 1.283(2) . ?
N5 C3 1.290(2) . ?
N5 N6 1.3726(19) . ?
N6 C4 1.455(2) . ?
N7 N8 1.3827(19) . ?
N7 C4 1.460(2) . ?
N8 C5 1.288(2) . ?
C2 C7 1.492(2) . ?
C2 C3 1.495(2) . ?
C3 C8 1.497(2) . ?
C5 C6 1.491(2) . ?
C5 C9 1.492(2) . ?
C6 C10 1.495(2) . ?
B1 F2 1.382(2) . ?
B1 F3 1.387(2) . ?
B1 F1 1.395(2) . ?
B1 F4 1.399(2) . ?
B2 B2 0.371(15) 2_655 ?
B2 F7' 1.133(13) 2_655 ?
B2 F6 1.212(10) 2_655 ?
B2 F7 1.303(19) 2_655 ?
B2 F5 1.306(5) 2_655 ?
B2 F6 1.318(7) . ?
B2 F8' 1.370(8) . ?
B2 F8 1.375(9) . ?
B2 F7 1.385(10) . ?
B2 F7' 1.385(9) . ?
B2 F5 1.410(5) . ?
B2 F6' 1.425(7) . ?
F5 F5 0.769(7) 2_655 ?
F5 B2 1.306(5) 2_655 ?
F5 F8' 1.707(9) 2_655 ?
F6 F7 0.74(2) 2_655 ?
F6 F8 1.103(15) 2_655 ?
F6 B2 1.212(11) 2_655 ?
F7 F6 0.74(2) 2_655 ?
F7 B2 1.303(19) 2_655 ?
F8 F6 1.103(15) 2_655 ?
F8 B2 1.697(13) 2_655 ?
F6' F7' 0.667(13) 2_655 ?
F6' B2 1.583(15) 2_655 ?
F7' F6' 0.667(13) 2_655 ?
F7' B2 1.133(13) 2_655 ?
F7' F8' 1.679(12) 2_655 ?
F8' F7' 1.680(12) 2_655 ?
F8' B2 1.683(10) 2_655 ?
F8' F5 1.707(9) 2_655 ?

loop_
_geom_hbond_atom_site_label_D
_geom_hbond_atom_site_label_H
_geom_hbond_atom_site_label_A
_geom_hbond_distance_DH
_geom_hbond_distance_HA
_geom_hbond_distance_DA
_geom_hbond_angle_DHA
_geom_hbond_site_symmetry_A
O1 H1 F5 0.820(10) 1.962(10) 2.771(3) 168.70(12) 1_565
O1 H1 F5 0.820(10) 1.962(10) 2.771(3) 168.70(12) 2_665
N2 H2 F6 0.81(2) 2.22(3) 3.008(8) 163(2) .
N2 H2 F7 0.81(2) 2.13(3) 2.93(2) 173(2) 2_655
N2 H2 F6' 0.81(2) 2.14(3) 2.935(9) 165(2) .
N2 H2 F7' 0.81(2) 2.09(3) 2.836(10) 152(2) 2_655
N3 H3 F4 0.84(2) 2.14(2) 2.9648(18) 167.9(19) 6_565
N6 H6 F1 0.86(2) 2.13(2) 2.9287(19) 155.0(18) .
N7 H7 N3 0.84(2) 2.47(2) 3.232(2) 150.6(18) 6_566
C1 H1A N1 0.99 2.57 3.390(2) 140.5 2_655
C4 H4A F5 0.99 2.49 3.442(6) 160.8 1_565
C4 H4B F3 0.99 2.39 3.191(2) 137.8 .
C7 H7C N2 0.98 2.65 3.501(3) 145.2 7_656
C7 H7E F2 0.98 2.51 3.285(2) 136.4 7_666
C8 H8A F1 0.98 2.59 3.428(2) 143.5 .
C9 H9A F1 0.98 2.62 3.273(2) 124.4 4_646
C10 H10A F6 0.98 2.27 3.205(6) 158.9 .
C10 H10A F7 0.98 2.34 3.314(19) 176.3 2_655
C10 H10A F6' 0.98 2.46 3.437(7) 173.1 .
